data_1517785
loop_
_publ_author_name
'Hui-Fen Qian'
'Yuan Liu'
'Tao Tao'
'Ke-Hua Gu'
'Gui Yin'
'Wei Huang'

_publ_section_title
;
 Four sodium tetrafluoroborate directed supramolecular networks having 3-
 and 3,8-disubstituted 1,10-phenanthroline ligands
;
_journal_name_full
;
Inorganica Chimica Acta
;
_journal_page_first 1
_journal_page_last 8
_journal_volume 405
_journal_year 2013
_chemical_formula_sum 'C12 H6 Br2 N2'
_chemical_formula_weight 338.01
_space_group_IT_number 138
_symmetry_cell_setting tetragonal
_symmetry_space_group_name_Hall '-P 4ac 2ac'
_symmetry_space_group_name_H-M 'P 42/n c m :2'
_atom_sites_solution_hydrogens geom
_atom_sites_solution_primary direct
_atom_sites_solution_secondary difmap
_cell_angle_alpha 90.00
_cell_angle_beta 90.00
_cell_angle_gamma 90.00
_cell_formula_units_Z 4
_cell_length_a 14.562(4)
_cell_length_b 14.562(4)
_cell_length_c 5.852(3)
_cell_measurement_reflns_used 3477
_cell_measurement_temperature 291(2)
_cell_measurement_theta_max 27.4835
_cell_measurement_theta_min 3.9566
_cell_volume 1240.9(8)
_computing_cell_refinement 'CrystalClear (Rigaku Corp., 2001)'
_computing_data_collection 'CrystalClear (Molecular Structure Corporation & Rigaku Corporation, 2001)'
_computing_data_reduction 'TEXSAN (Molecular Structure Corporation & Rigaku Corporation, 2000)'
_computing_molecular_graphics SHELXTL
_computing_publication_material SHELXTL
_computing_structure_refinement SHELXTL
_computing_structure_solution 'SHELXTL (BRUKER 2000)'
_diffrn_ambient_temperature 291(2)
_diffrn_detector_area_resol_mean 14.6199
_diffrn_measured_fraction_theta_full 0.971
_diffrn_measured_fraction_theta_max 0.971
_diffrn_measurement_device_type 'Rigaku Mercury CCD area-detector'
_diffrn_measurement_method '\f and \w scans'
_diffrn_radiation_monochromator 'graphite monochromator'
_diffrn_radiation_source 'Rigaku rotating anode'
_diffrn_radiation_type MoK\a
_diffrn_radiation_wavelength 0.71073
_diffrn_reflns_av_R_equivalents 0.0840
_diffrn_reflns_av_sigmaI/netI 0.0610
_diffrn_reflns_limit_h_max 17
_diffrn_reflns_limit_h_min -15
_diffrn_reflns_limit_k_max 17
_diffrn_reflns_limit_k_min -16
_diffrn_reflns_limit_l_max 6
_diffrn_reflns_limit_l_min -6
_diffrn_reflns_number 5445
_diffrn_reflns_theta_full 25.00
_diffrn_reflns_theta_max 25.00
_diffrn_reflns_theta_min 4.01
_diffrn_standards_decay_% 0
_diffrn_standards_interval_count 0
_diffrn_standards_interval_time 0
_diffrn_standards_number 0
_exptl_absorpt_coefficient_mu 6.505
_exptl_absorpt_correction_T_max 0.5624
_exptl_absorpt_correction_T_min 0.5624
_exptl_absorpt_correction_type empirical
_exptl_absorpt_process_details '(REQAB, Jacobson, 1998)'
_exptl_crystal_colour colorless
_exptl_crystal_density_diffrn 1.809
_exptl_crystal_density_method 'not measured'
_exptl_crystal_description block
_exptl_crystal_F_000 648
_exptl_crystal_size_max 0.10
_exptl_crystal_size_mid 0.10
_exptl_crystal_size_min 0.10
_refine_diff_density_max 0.336
_refine_diff_density_min -0.326
_refine_diff_density_rms 0.083
_refine_ls_extinction_method none
_refine_ls_goodness_of_fit_ref 0.700
_refine_ls_hydrogen_treatment constr
_refine_ls_matrix_type full
_refine_ls_number_parameters 46
_refine_ls_number_reflns 569
_refine_ls_number_restraints 2
_refine_ls_restrained_S_all 0.708
_refine_ls_R_factor_all 0.1609
_refine_ls_R_factor_gt 0.0583
_refine_ls_shift/su_max 0.000
_refine_ls_shift/su_mean 0.000
_refine_ls_structure_factor_coef Fsqd
_refine_ls_weighting_details 'calc w=1/[\s^2^(Fo^2^)+(0.1093P)^2^+1.5900P] where P=(Fo^2^+2Fc^2^)/3'
_refine_ls_weighting_scheme calc
_refine_ls_wR_factor_gt 0.1538
_refine_ls_wR_factor_ref 0.1785
_reflns_number_gt 181
_reflns_number_total 569
_reflns_threshold_expression >2sigma(I)
_cod_data_source_file ICA-2013-405-1-8-5.cif
_cod_data_source_block 5
_cod_original_sg_symbol_H-M 'P 42/n c m'
_cod_database_code 1517785

loop_
_symmetry_equiv_pos_as_xyz
'x, y, z'
'-x+1/2, -y+1/2, z'
'-y+1/2, x, z+1/2'
'y, -x+1/2, z+1/2'
'-x, y+1/2, -z+1/2'
'x+1/2, -y, -z+1/2'
'y+1/2, x+1/2, -z'
'-y, -x, -z'
'-x, -y, -z'
'x-1/2, y-1/2, -z'
'y-1/2, -x, -z-1/2'
'-y, x-1/2, -z-1/2'
'x, -y-1/2, z-1/2'
'-x-1/2, y, z-1/2'
'-y-1/2, -x-1/2, z'
'y, x, z'

loop_
_atom_site_label
_atom_site_type_symbol
_atom_site_fract_x
_atom_site_fract_y
_atom_site_fract_z
_atom_site_U_iso_or_equiv
_atom_site_adp_type
_atom_site_occupancy
_atom_site_symmetry_multiplicity
_atom_site_calc_flag
_atom_site_refinement_flags
Br1 Br 0.65658(7) 0.84342(7) 1.2209(3) 0.1400(11) Uani 1 2 d S
C1 C 0.6006(6) 0.8994(6) 0.9663(19) 0.118(4) Uani 1 2 d S
C2 C 0.5212(7) 0.8653(7) 0.8694(18) 0.125(3) Uani 1 1 d .
H2 H 0.4914 0.8121 0.9364 0.150 Uiso 1 1 d R
C3 C 0.4831(6) 0.9034(6) 0.6910(12) 0.109(2) Uani 0.50 1 d PDU
C4 C 0.3990(12) 0.8574(12) 0.601(3) 0.155(8) Uani 0.50 1 d PDU
H4 H 0.3698 0.8068 0.6791 0.186 Uiso 0.50 1 d PR
C5 C 0.5195(5) 0.9805(5) 0.5922(17) 0.100(4) Uani 1 2 d S
N1 N 0.4831(6) 0.9034(6) 0.6910(12) 0.109(2) Uani 0.50 1 d P

loop_
_atom_site_aniso_label
_atom_site_aniso_U_11
_atom_site_aniso_U_22
_atom_site_aniso_U_33
_atom_site_aniso_U_23
_atom_site_aniso_U_13
_atom_site_aniso_U_12
Br1 0.1436(12) 0.1436(12) 0.1327(15) -0.0032(6) 0.0032(6) 0.0239(9)
C1 0.135(6) 0.135(6) 0.085(9) -0.011(5) 0.011(5) 0.022(9)
C2 0.114(7) 0.144(9) 0.116(7) -0.011(6) 0.008(7) 0.002(6)
C3 0.115(7) 0.121(7) 0.091(6) -0.016(6) 0.008(5) 0.004(5)
C4 0.154(16) 0.18(2) 0.132(19) -0.050(13) -0.002(13) 0.066(15)
C5 0.099(6) 0.099(6) 0.101(10) -0.012(4) 0.012(4) 0.023(7)
N1 0.115(7) 0.121(7) 0.091(6) -0.016(6) 0.008(5) 0.004(5)

loop_
_atom_type_symbol
_atom_type_description
_atom_type_scat_dispersion_real
_atom_type_scat_dispersion_imag
_atom_type_scat_source
C C 0.0033 0.0016 'International Tables Vol C Tables 4.2.6.8 and 6.1.1.4'
H H 0.0000 0.0000 'International Tables Vol C Tables 4.2.6.8 and 6.1.1.4'
N N 0.0061 0.0033 'International Tables Vol C Tables 4.2.6.8 and 6.1.1.4'
Br Br -0.2901 2.4595 'International Tables Vol C Tables 4.2.6.8 and 6.1.1.4'

loop_
_geom_angle_atom_site_label_1
_geom_angle_atom_site_label_2
_geom_angle_atom_site_label_3
_geom_angle
_geom_angle_site_symmetry_1
_geom_angle_site_symmetry_3
C2 C1 C2 115.8(14) 15_775 .
C2 C1 Br1 122.1(7) 15_775 .
C2 C1 Br1 122.1(7) . .
C3 C2 C1 122.1(11) . .
C3 C2 H2 118.2 . .
C1 C2 H2 119.7 . .
C2 C3 C5 121.4(10) . .
C2 C3 C4 116.2(11) . .
C5 C3 C4 122.4(11) . .
C4 C4 C3 116.2(9) 7_456 .
C4 C4 H4 121.2 7_456 .
C3 C4 H4 122.3 . .
C5 C5 N1 121.4(6) 9_676 15_775
C5 C5 C3 121.4(6) 9_676 15_775
N1 C5 C3 0.0(7) 15_775 15_775
C5 C5 C3 121.4(6) 9_676 .
N1 C5 C3 117.2(11) 15_775 .
C3 C5 C3 117.2(11) 15_775 .

loop_
_geom_bond_atom_site_label_1
_geom_bond_atom_site_label_2
_geom_bond_distance
_geom_bond_site_symmetry_2
Br1 C1 1.884(13) .
C1 C2 1.381(10) 15_775
C1 C2 1.381(10) .
C2 C3 1.306(13) .
C2 H2 0.9702 .
C3 C5 1.371(9) .
C3 C4 1.492(16) .
C4 C4 1.46(4) 7_456
C4 H4 0.9665 .
C5 C5 1.34(2) 9_676
C5 N1 1.371(9) 15_775
C5 C3 1.371(9) 15_775
